data_7011815
loop_
_publ_author_name
'van Poppel, Laura H.'
'Bott, Simon G.'
'Barron, Andrew R.'

_publ_section_title
;
 1,4-Dioxobenzene compounds of aluminium
;
_journal_issue 17
_journal_name_full 'Journal of the Chemical Society, Dalton Transactions'
_journal_page_first 3327
_journal_paper_doi 10.1039/b204281a
_journal_year 2002
_chemical_formula_sum 'C24 H38.67 Al1.33 N1.33 O1.33'
_chemical_formula_weight 403.20
_chemical_name_systematic
; 
? 
;
_space_group_IT_number 14
_symmetry_space_group_name_Hall '-P 2yn'
_symmetry_space_group_name_H-M 'P 1 21/n 1'
_atom_sites_solution_hydrogens geom
_atom_sites_solution_primary direct
_atom_sites_solution_secondary difmap
_audit_creation_method SHELXL
_cell_angle_alpha 90.00
_cell_angle_beta 96.85(3)
_cell_angle_gamma 90.00
_cell_formula_units_Z 3
_cell_length_a 10.983(2)
_cell_length_b 13.960(3)
_cell_length_c 12.837(3)
_cell_measurement_temperature 293(2)
_cell_volume 1954.2(7)
_computing_structure_refinement 'SHELXL-93 (Sheldrick, 1993)'
_computing_structure_solution 'SHELXS-86 (Sheldrick, 1990)'
_diffrn_ambient_temperature 293(2)
_diffrn_radiation_monochromator graphite
_diffrn_radiation_source 'fine-focus sealed tube'
_diffrn_radiation_type MoK\a
_diffrn_radiation_wavelength 0.71073
_diffrn_reflns_av_R_equivalents 0.0870
_diffrn_reflns_av_sigmaI/netI 0.0792
_diffrn_reflns_limit_h_max 6
_diffrn_reflns_limit_h_min -12
_diffrn_reflns_limit_k_max 15
_diffrn_reflns_limit_k_min -15
_diffrn_reflns_limit_l_max 14
_diffrn_reflns_limit_l_min -14
_diffrn_reflns_number 8798
_diffrn_reflns_theta_max 23.36
_diffrn_reflns_theta_min 2.16
_exptl_absorpt_coefficient_mu 0.104
_exptl_crystal_density_diffrn 1.028
_exptl_crystal_F_000 660
_refine_diff_density_max 0.409
_refine_diff_density_min -0.219
_refine_diff_density_rms 0.045
_refine_ls_extinction_method none
_refine_ls_goodness_of_fit_all 0.963
_refine_ls_goodness_of_fit_obs 1.111
_refine_ls_matrix_type full
_refine_ls_number_parameters 190
_refine_ls_number_reflns 2828
_refine_ls_number_restraints 0
_refine_ls_restrained_S_all 0.971
_refine_ls_restrained_S_obs 1.111
_refine_ls_R_factor_all 0.1096
_refine_ls_R_factor_obs 0.0626
_refine_ls_shift/esd_max -0.007
_refine_ls_shift/esd_mean 0.001
_refine_ls_structure_factor_coef Fsqd
_refine_ls_weighting_details 'w=1/[\s^2^(Fo^2^)+(0.1305P)^2^+0.0000P] where P=(Fo^2^+2Fc^2^)/3'
_refine_ls_weighting_scheme calc
_refine_ls_wR_factor_all 0.2161
_refine_ls_wR_factor_obs 0.1812
_reflns_number_observed 1584
_reflns_number_total 2829
_reflns_observed_criterion >2sigma(I)
_cod_data_source_file b204281a.txt
_cod_data_source_block lvp
_cod_depositor_comments
;
The following automatic conversions were performed:

'_refine_ls_weighting_scheme' value 'calc
w=1/[\s^2^(Fo^2^)+(0.1305P)^2^+0.0000P] where P=(Fo^2^+2Fc^2^)/3' was
changed to 'calc'. New tag '_refine_ls_weighting_details' was
created. The value of the new tag was set to
'w=1/[\s^2^(Fo^2^)+(0.1305P)^2^+0.0000P] where P=(Fo^2^+2Fc^2^)/3'.

Automatic conversion script
Id: cif_fix_values 3143 2015-03-26 13:38:13Z robertas 
;
_cod_original_cell_volume 1954.1(7)
_cod_database_code 7011815

loop_
_symmetry_equiv_pos_as_xyz
'x, y, z'
'-x+1/2, y+1/2, -z+1/2'
'-x, -y, -z'
'x-1/2, -y-1/2, z-1/2'

loop_
_atom_site_aniso_label
_atom_site_aniso_U_11
_atom_site_aniso_U_22
_atom_site_aniso_U_33
_atom_site_aniso_U_23
_atom_site_aniso_U_13
_atom_site_aniso_U_12
Al1 0.0608(8) 0.0583(7) 0.0786(8) -0.0255(6) 0.0027(5) -0.0029(5)
N1 0.069(2) 0.053(2) 0.074(2) -0.0205(14) -0.004(2) 0.001(2)
O1 0.079(2) 0.060(2) 0.093(2) -0.0367(13) 0.0055(14) 0.0000(13)
C1 0.056(2) 0.046(2) 0.068(2) -0.013(2) 0.001(2) 0.005(2)
C2 0.072(2) 0.066(2) 0.076(2) -0.021(2) 0.024(2) -0.010(2)
C3 0.070(2) 0.050(2) 0.083(2) -0.013(2) 0.020(2) -0.015(2)
C5 0.076(3) 0.063(2) 0.105(3) -0.033(2) -0.008(2) 0.003(2)
C6 0.087(3) 0.062(3) 0.115(3) -0.033(2) -0.021(3) 0.003(2)
C7 0.090(3) 0.064(3) 0.101(3) -0.013(2) -0.023(3) -0.014(2)
C8 0.069(3) 0.070(3) 0.082(3) -0.006(2) -0.007(2) -0.012(2)
C9 0.069(3) 0.061(2) 0.078(3) -0.016(2) 0.004(2) -0.002(2)
C11 0.127(5) 0.084(3) 0.136(4) -0.028(3) -0.054(4) 0.023(3)
C12 0.200(7) 0.149(5) 0.174(6) -0.050(5) -0.120(5) 0.029(5)
C13 0.239(10) 0.251(10) 0.145(6) 0.104(6) -0.029(6) -0.022(8)
C14 0.251(9) 0.128(5) 0.260(9) -0.072(5) -0.141(7) 0.108(6)
C15 0.095(4) 0.111(4) 0.133(4) -0.045(4) 0.051(3) -0.021(3)
C16 0.174(7) 0.190(7) 0.125(5) 0.016(5) 0.025(5) -0.017(6)
C17 0.104(5) 0.177(6) 0.214(7) -0.013(5) 0.047(5) -0.037(4)
C18 0.423(16) 0.186(7) 0.266(10) -0.121(7) 0.264(12) -0.115(9)
C61 0.134(5) 0.101(4) 0.238(7) -0.106(4) -0.023(5) 0.007(4)
C81 0.082(4) 0.129(4) 0.149(4) -0.036(3) 0.017(3) -0.027(3)

loop_
_atom_site_label
_atom_site_type_symbol
_atom_site_fract_x
_atom_site_fract_y
_atom_site_fract_z
_atom_site_U_iso_or_equiv
_atom_site_thermal_displace_type
_atom_site_occupancy
_atom_site_calc_flag
_atom_site_refinement_flags
_atom_site_disorder_group
Al1 Al 0.07418(10) 0.25128(8) 0.33202(9) 0.0664(5) Uani 1 d . .
N1 N -0.0635(3) 0.1618(2) 0.2855(2) 0.0665(9) Uani 1 d . .
O1 O -0.0156(2) 0.3448(2) 0.3668(2) 0.0776(8) Uani 1 d . .
C1 C -0.0056(3) 0.4203(2) 0.4335(3) 0.0570(9) Uani 1 d . .
C2 C 0.0731(3) 0.4956(3) 0.4216(3) 0.0702(10) Uani 1 d . .
H2A H 0.1245(3) 0.4932(3) 0.3661(3) 0.084 Uiso 1 d R .
C3 C -0.0779(3) 0.4267(2) 0.5118(3) 0.0667(10) Uani 1 d . .
H3A H -0.1336(3) 0.3753(2) 0.5210(3) 0.080 Uiso 1 d R .
C5 C -0.0425(4) 0.0802(3) 0.2347(3) 0.0829(13) Uani 1 d . .
H5A H 0.0393(4) 0.0676(3) 0.2190(3) 0.099 Uiso 1 d R .
C6 C -0.1324(4) 0.0146(3) 0.2053(3) 0.0906(14) Uani 1 d . .
C7 C -0.2461(4) 0.0316(3) 0.2323(3) 0.0878(13) Uani 1 d . .
H7A H -0.3096(4) -0.0148(3) 0.2140(3) 0.105 Uiso 1 d R .
C8 C -0.2715(4) 0.1135(3) 0.2861(3) 0.0752(11) Uani 1 d . .
C9 C -0.1759(4) 0.1769(3) 0.3093(3) 0.0697(11) Uani 1 d . .
H9A H -0.1915(4) 0.2356(3) 0.3444(3) 0.084 Uiso 1 d R .
C11 C 0.1597(5) 0.1865(4) 0.4556(5) 0.121(2) Uani 1 d . .
C12 C 0.2501(7) 0.2575(4) 0.5165(6) 0.186(3) Uani 1 d . .
H12A H 0.2930(7) 0.2279(4) 0.5777(6) 0.279 Uiso 1 d R .
H12B H 0.3079(7) 0.2765(4) 0.4699(6) 0.279 Uiso 1 d R .
H12C H 0.2068(7) 0.3128(4) 0.5369(6) 0.279 Uiso 1 d R .
C13 C 0.0645(9) 0.1547(6) 0.5278(6) 0.216(4) Uani 1 d . .
H13A H 0.1043(9) 0.1229(6) 0.5889(6) 0.324 Uiso 1 d R .
H13B H 0.0229(9) 0.2107(6) 0.5488(6) 0.324 Uiso 1 d R .
H13C H 0.0063(9) 0.1121(6) 0.4903(6) 0.324 Uiso 1 d R .
C14 C 0.2374(8) 0.1000(5) 0.4283(6) 0.227(5) Uani 1 d . .
H14A H 0.2764(8) 0.0709(5) 0.4914(6) 0.340 Uiso 1 d R .
H14B H 0.1854(8) 0.0539(5) 0.3894(6) 0.340 Uiso 1 d R .
H14C H 0.2988(8) 0.1217(5) 0.3864(6) 0.340 Uiso 1 d R .
C15 C 0.1561(5) 0.2881(4) 0.2063(5) 0.110(2) Uani 1 d . .
C16 C 0.0756(7) 0.3676(5) 0.1444(5) 0.162(3) Uani 1 d . .
H16A H 0.1137(7) 0.3860(5) 0.0839(5) 0.244 Uiso 1 d R .
H16B H -0.0052(7) 0.3434(5) 0.1224(5) 0.244 Uiso 1 d R .
H16C H 0.0700(7) 0.4224(5) 0.1888(5) 0.244 Uiso 1 d R .
C17 C 0.2756(5) 0.3395(5) 0.2447(6) 0.163(3) Uani 1 d . .
H17A H 0.3175(5) 0.3583(5) 0.1865(6) 0.244 Uiso 1 d R .
H17B H 0.2563(5) 0.3954(5) 0.2831(6) 0.244 Uiso 1 d R .
H17C H 0.3274(5) 0.2978(5) 0.2900(6) 0.244 Uiso 1 d R .
C18 C 0.1698(10) 0.2142(6) 0.1285(7) 0.274(7) Uani 1 d . .
H18A H 0.2103(10) 0.2402(6) 0.0725(7) 0.410 Uiso 1 d R .
H18B H 0.2162(10) 0.1610(6) 0.1596(7) 0.410 Uiso 1 d R .
H18C H 0.0892(10) 0.1929(6) 0.1011(7) 0.410 Uiso 1 d R .
C61 C -0.1032(5) -0.0753(4) 0.1461(5) 0.161(3) Uani 1 d . .
H61A H -0.0188(5) -0.0745(4) 0.1334(5) 0.242 Uiso 1 d R .
H61B H -0.1180(5) -0.1306(4) 0.1874(5) 0.242 Uiso 1 d R .
H61C H -0.1550(5) -0.0779(4) 0.0804(5) 0.242 Uiso 1 d R .
C81 C -0.3951(4) 0.1345(4) 0.3147(4) 0.120(2) Uani 1 d . .
H81A H -0.3941(4) 0.1944(4) 0.3515(4) 0.179 Uiso 1 d R .
H81B H -0.4525(4) 0.1380(4) 0.2523(4) 0.179 Uiso 1 d R .
H81C H -0.4190(4) 0.0842(4) 0.3591(4) 0.179 Uiso 1 d R .

loop_
_atom_type_symbol
_atom_type_description
_atom_type_scat_dispersion_real
_atom_type_scat_dispersion_imag
_atom_type_scat_source
C C 0.0033 0.0016 'International Tables Vol C Tables 4.2.6.8 and 6.1.1.4'
H H 0.0000 0.0000 'International Tables Vol C Tables 4.2.6.8 and 6.1.1.4'
N N 0.0061 0.0033 'International Tables Vol C Tables 4.2.6.8 and 6.1.1.4'
O O 0.0106 0.0060 'International Tables Vol C Tables 4.2.6.8 and 6.1.1.4'
Al Al 0.0645 0.0514 'International Tables Vol C Tables 4.2.6.8 and 6.1.1.4'

loop_
_geom_angle_atom_site_label_1
_geom_angle_atom_site_label_2
_geom_angle_atom_site_label_3
_geom_angle
_geom_angle_site_symmetry_1
_geom_angle_site_symmetry_3
_geom_angle_publ_flag
O1 Al1 C11 111.8(2) . . ?
O1 Al1 N1 96.58(13) . . ?
C11 Al1 N1 103.1(2) . . ?
O1 Al1 C15 109.8(2) . . ?
C11 Al1 C15 123.4(3) . . ?
N1 Al1 C15 108.4(2) . . ?
C9 N1 C5 117.7(3) . . ?
C9 N1 Al1 121.7(2) . . ?
C5 N1 Al1 120.4(3) . . ?
C1 O1 Al1 138.3(2) . . ?
O1 C1 C3 120.6(3) . . ?
O1 C1 C2 121.8(3) . . ?
C3 C1 C2 117.5(3) . . ?
C3 C2 C1 120.5(3) 3_566 . ?
C1 C3 C2 122.0(3) . 3_566 ?
N1 C5 C6 122.7(4) . . ?
C7 C6 C5 118.0(4) . . ?
C7 C6 C61 121.8(4) . . ?
C5 C6 C61 120.2(5) . . ?
C6 C7 C8 121.3(4) . . ?
C9 C8 C7 116.4(4) . . ?
C9 C8 C81 121.2(4) . . ?
C7 C8 C81 122.3(4) . . ?
N1 C9 C8 123.8(4) . . ?
C13 C11 C14 110.1(6) . . ?
C13 C11 C12 108.7(6) . . ?
C14 C11 C12 106.1(5) . . ?
C13 C11 Al1 108.9(4) . . ?
C14 C11 Al1 113.6(4) . . ?
C12 C11 Al1 109.2(4) . . ?
C18 C15 C17 113.5(6) . . ?
C18 C15 C16 104.6(7) . . ?
C17 C15 C16 104.0(5) . . ?
C18 C15 Al1 117.6(4) . . ?
C17 C15 Al1 108.1(4) . . ?
C16 C15 Al1 107.9(4) . . ?

loop_
_geom_bond_atom_site_label_1
_geom_bond_atom_site_label_2
_geom_bond_distance
_geom_bond_site_symmetry_2
_geom_bond_publ_flag
Al1 O1 1.727(2) . ?
Al1 C11 1.965(5) . ?
Al1 N1 1.997(3) . ?
Al1 C15 2.006(5) . ?
N1 C9 1.323(4) . ?
N1 C5 1.347(4) . ?
O1 C1 1.354(4) . ?
C1 C3 1.355(5) . ?
C1 C2 1.382(5) . ?
C2 C3 1.379(5) 3_566 ?
C3 C2 1.379(5) 3_566 ?
C5 C6 1.366(5) . ?
C6 C7 1.357(6) . ?
C6 C61 1.521(6) . ?
C7 C8 1.382(5) . ?
C8 C9 1.378(5) . ?
C8 C81 1.477(6) . ?
C11 C13 1.543(9) . ?
C11 C14 1.543(8) . ?
C11 C12 1.547(7) . ?
C15 C18 1.456(7) . ?
C15 C17 1.526(7) . ?
C15 C16 1.574(8) . ?
